data_7701652
loop_
_publ_author_name
'Ordyszewska, Anna'
'Szynkiewicz, Natalia'
'Perzanowski, Emil'
'Chojnacki, Jaros\/law'
'Wi\'sniewska, Aleksandra'
'Grubba, Rafa\/l'

_publ_section_title
;
 Structural and spectroscopic analysis of a new family of monomeric
 diphosphinoboranes.
;
_journal_issue 33
_journal_name_full 'Dalton transactions (Cambridge, England : 2003)'
_journal_page_first 12482
_journal_page_last 12495
_journal_paper_doi 10.1039/c9dt02195g
_journal_volume 48
_journal_year 2019
_chemical_formula_moiety 'C30 H46 B N P2'
_chemical_formula_sum 'C30 H46 B N P2'
_chemical_formula_weight 493.43
_space_group_crystal_system tetragonal
_space_group_IT_number 88
_space_group_name_Hall '-I 4ad'
_space_group_name_H-M_alt 'I 41/a :2'
_atom_sites_solution_hydrogens geom
_atom_sites_solution_primary dual
_audit_creation_date 2019-02-05
_audit_creation_method
;
Olex2 1.2
(compiled 2018.05.29 svn.r3508 for OlexSys, GUI svn.r5506)
;
_audit_update_record
;
2019-02-13 deposited with the CCDC.	2019-07-30 downloaded from the CCDC.
;
_cell_angle_alpha 90.00
_cell_angle_beta 90.00
_cell_angle_gamma 90.00
_cell_formula_units_Z 16
_cell_length_a 18.7656(3)
_cell_length_b 18.7656(3)
_cell_length_c 32.6336(5)
_cell_measurement_reflns_used 28908
_cell_measurement_temperature 120(2)
_cell_measurement_theta_max 29.55
_cell_measurement_theta_min 2.93
_cell_volume 11491.8(3)
_computing_cell_refinement 'X-Area Recipe 1.33.0.0 (STOE, 2015)'
_computing_data_collection 'X-Area WinXpose 2.0.22.0 (STOE, 2016)'
_computing_data_reduction 'X-Area Integrate 1.72.0.0 (STOE, 2018) X-Area X-Red32 1.63.4.0 (STOE, 2017)'
_computing_molecular_graphics 'Olex2 (Dolomanov et al., 2009)'
_computing_publication_material 'Olex2 (Dolomanov et al., 2009)'
_computing_structure_refinement 'ShelXL (Sheldrick, 2015)'
_computing_structure_solution 'ShelXT (Sheldrick, 2015)'
_diffrn_ambient_temperature 120
_diffrn_detector_area_resol_mean 6.67
_diffrn_measured_fraction_theta_full 0.998
_diffrn_measured_fraction_theta_max 0.991
_diffrn_measurement_device_type 'STOE IPDS 2T'
_diffrn_measurement_method 'rotation method, \w scans'
_diffrn_radiation_type MoK\a
_diffrn_radiation_wavelength 0.71073
_diffrn_reflns_av_R_equivalents 0.0549
_diffrn_reflns_av_unetI/netI 0.0226
_diffrn_reflns_Laue_measured_fraction_full 0.998
_diffrn_reflns_Laue_measured_fraction_max 0.991
_diffrn_reflns_limit_h_max 25
_diffrn_reflns_limit_h_min -25
_diffrn_reflns_limit_k_max 25
_diffrn_reflns_limit_k_min -25
_diffrn_reflns_limit_l_max 44
_diffrn_reflns_limit_l_min -44
_diffrn_reflns_number 75127
_diffrn_reflns_point_group_measured_fraction_full 0.998
_diffrn_reflns_point_group_measured_fraction_max 0.991
_diffrn_reflns_theta_full 25.242
_diffrn_reflns_theta_max 29.276
_diffrn_reflns_theta_min 2.931
_diffrn_source 'GeniX Mo, 0.05 x 0.05 mm2 microfocus'
_exptl_absorpt_coefficient_mu 0.170
_exptl_absorpt_correction_type none
_exptl_crystal_colour yellow
_exptl_crystal_colour_primary yellow
_exptl_crystal_density_diffrn 1.141
_exptl_crystal_density_method 'not measured'
_exptl_crystal_description fragment
_exptl_crystal_F_000 4288
_exptl_crystal_size_max 0.34
_exptl_crystal_size_mid 0.23
_exptl_crystal_size_min 0.17
_refine_diff_density_max 1.315
_refine_diff_density_min -0.753
_refine_diff_density_rms 0.070
_refine_ls_extinction_method none
_refine_ls_goodness_of_fit_ref 1.040
_refine_ls_hydrogen_treatment constr
_refine_ls_matrix_type full
_refine_ls_number_parameters 311
_refine_ls_number_reflns 7771
_refine_ls_number_restraints 0
_refine_ls_restrained_S_all 1.040
_refine_ls_R_factor_all 0.0813
_refine_ls_R_factor_gt 0.0635
_refine_ls_shift/su_max 0.001
_refine_ls_shift/su_mean 0.000
_refine_ls_structure_factor_coef Fsqd
_refine_ls_weighting_details 'w=1/[\s^2^(Fo^2^)+(0.0746P)^2^+29.6560P] where P=(Fo^2^+2Fc^2^)/3'
_refine_ls_weighting_scheme calc
_refine_ls_wR_factor_gt 0.1581
_refine_ls_wR_factor_ref 0.1726
_reflns_Friedel_coverage 0.000
_reflns_number_gt 6177
_reflns_number_total 7771
_reflns_threshold_expression 'I > 2\s(I)'
_cod_data_source_file c9dt02195g2.cif
_cod_data_source_block 6
_cod_original_cell_volume 11491.7(4)
_cod_original_sg_symbol_H-M 'I 41/a'
_cod_database_code 7701652
_shelx_shelxl_version_number 2018/3
_shelx_space_group_comment
;
The symmetry employed for this shelxl refinement is uniquely defined
by the following loop, which should always be used as a source of
symmetry information in preference to the above space-group names.
They are only intended as comments.
;
_olex2_refinement_description
;
1. Fixed Uiso
 At 1.2 times of:
  All C(H) groups, All C(H,H) groups
 At 1.5 times of:
  All C(H,H,H) groups
2.a Ternary CH refined with riding coordinates:
 C1(H1), C4(H4), C7(H7), C13(H13)
2.b Secondary CH2 refined with riding coordinates:
 C8(H8A,H8B), C9(H9A,H9B), C10(H10A,H10B), C11(H11A,H11B), C12(H12A,H12B),
 C14(H14A,H14B), C15(H15A,H15B), C16(H16A,H16B), C17(H17A,H17B), C18(H18A,H18B)
2.c Aromatic/amide H refined with riding coordinates:
 C20(H20), C21(H21), C22(H22), C23(H23), C24(H24), C26(H26), C27(H27),
 C28(H28), C29(H29), C30(H30)
2.d Idealised Me refined as rotating group:
 C2(H2A,H2B,H2C), C3(H3A,H3B,H3C), C5(H5A,H5B,H5C), C6(H6A,H6B,H6C)
;
_olex2_submission_special_instructions 'No special instructions were received'

loop_
_space_group_symop_operation_xyz
'x, y, z'
'-x+1/2, -y, z+1/2'
'-y+3/4, x+1/4, z+1/4'
'y+3/4, -x+3/4, z+3/4'
'x+1/2, y+1/2, z+1/2'
'-x+1, -y+1/2, z+1'
'-y+5/4, x+3/4, z+3/4'
'y+5/4, -x+5/4, z+5/4'
'-x, -y, -z'
'x-1/2, y, -z-1/2'
'y-3/4, -x-1/4, -z-1/4'
'-y-3/4, x-3/4, -z-3/4'
'-x+1/2, -y+1/2, -z+1/2'
'x, y+1/2, -z'
'y-1/4, -x+1/4, -z+1/4'
'-y-1/4, x-1/4, -z-1/4'

loop_
_atom_site_label
_atom_site_type_symbol
_atom_site_fract_x
_atom_site_fract_y
_atom_site_fract_z
_atom_site_U_iso_or_equiv
_atom_site_adp_type
_atom_site_occupancy
_atom_site_site_symmetry_order
_atom_site_calc_flag
_atom_site_refinement_flags_posn
P1 P 0.70487(3) 0.61334(3) 0.27206(2) 0.02482(13) Uani 1 1 d .
P2 P 0.75270(3) 0.46440(3) 0.31977(2) 0.02194(13) Uani 1 1 d .
N1 N 0.74561(9) 0.48014(9) 0.22800(5) 0.0246(3) Uani 1 1 d .
C1 C 0.73839(12) 0.51628(13) 0.18718(6) 0.0301(4) Uani 1 1 d .
H1 H 0.753070 0.480434 0.166131 0.036 Uiso 1 1 calc R
C2 C 0.66149(14) 0.53569(16) 0.17757(8) 0.0413(6) Uani 1 1 d .
H2A H 0.631260 0.493480 0.180822 0.062 Uiso 1 1 calc GR
H2B H 0.658202 0.552987 0.149294 0.062 Uiso 1 1 calc GR
H2C H 0.645474 0.573096 0.196385 0.062 Uiso 1 1 calc GR
C3 C 0.78869(13) 0.57909(13) 0.18243(7) 0.0344(5) Uani 1 1 d .
H3A H 0.772011 0.618751 0.199455 0.052 Uiso 1 1 calc GR
H3B H 0.789846 0.594006 0.153660 0.052 Uiso 1 1 calc GR
H3C H 0.836672 0.565068 0.191116 0.052 Uiso 1 1 calc GR
C4 C 0.76923(13) 0.40485(12) 0.22406(7) 0.0302(4) Uani 1 1 d .
H4 H 0.767764 0.383679 0.252169 0.036 Uiso 1 1 calc R
C5 C 0.71976(17) 0.35992(15) 0.19718(9) 0.0469(7) Uani 1 1 d .
H5A H 0.670619 0.364752 0.206960 0.070 Uiso 1 1 calc GR
H5B H 0.734208 0.309800 0.198630 0.070 Uiso 1 1 calc GR
H5C H 0.722777 0.376450 0.168749 0.070 Uiso 1 1 calc GR
C6 C 0.84666(14) 0.40075(14) 0.20955(8) 0.0396(6) Uani 1 1 d .
H6A H 0.849832 0.417779 0.181217 0.059 Uiso 1 1 calc GR
H6B H 0.863160 0.351263 0.210936 0.059 Uiso 1 1 calc GR
H6C H 0.876575 0.430596 0.227196 0.059 Uiso 1 1 calc GR
C7 C 0.77898(12) 0.64762(11) 0.30521(6) 0.0269(4) Uani 1 1 d .
H7 H 0.783791 0.616354 0.329875 0.032 Uiso 1 1 calc R
C8 C 0.76610(13) 0.72436(13) 0.31902(9) 0.0395(6) Uani 1 1 d .
H8A H 0.722441 0.726299 0.336015 0.047 Uiso 1 1 calc R
H8B H 0.758428 0.754844 0.294656 0.047 Uiso 1 1 calc R
C9 C 0.82912(15) 0.75333(14) 0.34376(8) 0.0411(6) Uani 1 1 d .
H9A H 0.819344 0.803346 0.351609 0.049 Uiso 1 1 calc R
H9B H 0.834375 0.725140 0.369225 0.049 Uiso 1 1 calc R
C10 C 0.89778(13) 0.75017(13) 0.31975(8) 0.0373(5) Uani 1 1 d .
H10A H 0.937754 0.766115 0.337296 0.045 Uiso 1 1 calc R
H10B H 0.894772 0.782710 0.295934 0.045 Uiso 1 1 calc R
C11 C 0.91183(14) 0.67445(15) 0.30488(10) 0.0445(6) Uani 1 1 d .
H11A H 0.921002 0.643199 0.328742 0.053 Uiso 1 1 calc R
H11B H 0.954877 0.674087 0.287337 0.053 Uiso 1 1 calc R
C12 C 0.84841(12) 0.64533(14) 0.28054(8) 0.0354(5) Uani 1 1 d .
H12A H 0.858419 0.595481 0.272431 0.042 Uiso 1 1 calc R
H12B H 0.842480 0.673737 0.255202 0.042 Uiso 1 1 calc R
C13 C 0.62723(12) 0.59632(15) 0.30678(8) 0.0381(5) Uani 1 1 d .
H13 H 0.639528 0.554532 0.324434 0.046 Uiso 1 1 calc R
C14 C 0.60508(16) 0.6555(2) 0.33425(12) 0.0673(11) Uani 1 1 d .
H14A H 0.600826 0.699470 0.317711 0.081 Uiso 1 1 calc R
H14B H 0.643241 0.663379 0.354701 0.081 Uiso 1 1 calc R
C15 C 0.53643(16) 0.6439(3) 0.35656(12) 0.0826(15) Uani 1 1 d .
H15A H 0.543086 0.605613 0.377070 0.099 Uiso 1 1 calc R
H15B H 0.523747 0.688066 0.371486 0.099 Uiso 1 1 calc R
C16 C 0.47636(13) 0.62414(16) 0.32876(9) 0.0444(6) Uani 1 1 d .
H16A H 0.464496 0.665284 0.311044 0.053 Uiso 1 1 calc R
H16B H 0.433756 0.612643 0.345388 0.053 Uiso 1 1 calc R
C17 C 0.49511(18) 0.5608(2) 0.30220(13) 0.0679(10) Uani 1 1 d .
H17A H 0.456076 0.551882 0.282448 0.081 Uiso 1 1 calc R
H17B H 0.500374 0.517885 0.319602 0.081 Uiso 1 1 calc R
C18 C 0.56425(15) 0.57407(19) 0.27897(11) 0.0564(8) Uani 1 1 d .
H18A H 0.556038 0.611983 0.258408 0.068 Uiso 1 1 calc R
H18B H 0.577473 0.530111 0.264016 0.068 Uiso 1 1 calc R
C19 C 0.84197(11) 0.42386(11) 0.31525(6) 0.0253(4) Uani 1 1 d .
C20 C 0.89936(12) 0.47056(13) 0.31996(8) 0.0343(5) Uani 1 1 d .
H20 H 0.890362 0.519418 0.325553 0.041 Uiso 1 1 calc R
C21 C 0.96913(14) 0.44711(18) 0.31665(10) 0.0485(7) Uani 1 1 d .
H21 H 1.007368 0.479930 0.319444 0.058 Uiso 1 1 calc R
C22 C 0.98304(14) 0.37607(18) 0.30931(10) 0.0510(7) Uani 1 1 d .
H22 H 1.030828 0.359874 0.306923 0.061 Uiso 1 1 calc R
C23 C 0.92705(14) 0.32845(15) 0.30541(9) 0.0446(6) Uani 1 1 d .
H23 H 0.936497 0.279428 0.300585 0.054 Uiso 1 1 calc R
C24 C 0.85699(13) 0.35220(12) 0.30855(8) 0.0333(5) Uani 1 1 d .
H24 H 0.818952 0.319057 0.306089 0.040 Uiso 1 1 calc R
C25 C 0.69233(11) 0.38759(11) 0.32165(6) 0.0250(4) Uani 1 1 d .
C26 C 0.63327(12) 0.38010(14) 0.29599(7) 0.0348(5) Uani 1 1 d .
H26 H 0.625916 0.413372 0.274458 0.042 Uiso 1 1 calc R
C27 C 0.58501(13) 0.32458(15) 0.30150(8) 0.0417(6) Uani 1 1 d .
H27 H 0.544689 0.320759 0.284031 0.050 Uiso 1 1 calc R
C28 C 0.59546(13) 0.27482(13) 0.33232(8) 0.0366(5) Uani 1 1 d .
H28 H 0.562879 0.236535 0.335774 0.044 Uiso 1 1 calc R
C29 C 0.65370(13) 0.28140(12) 0.35800(8) 0.0346(5) Uani 1 1 d .
H29 H 0.661284 0.247371 0.379104 0.042 Uiso 1 1 calc R
C30 C 0.70124(12) 0.33760(12) 0.35306(7) 0.0290(4) Uani 1 1 d .
H30 H 0.740411 0.342132 0.371316 0.035 Uiso 1 1 calc R
B1 B 0.73597(12) 0.51281(12) 0.26589(7) 0.0223(4) Uani 1 1 d .

loop_
_atom_site_aniso_label
_atom_site_aniso_U_11
_atom_site_aniso_U_22
_atom_site_aniso_U_33
_atom_site_aniso_U_23
_atom_site_aniso_U_13
_atom_site_aniso_U_12
P1 0.0250(3) 0.0272(3) 0.0222(2) 0.00053(19) -0.00248(19) 0.00331(19)
P2 0.0239(2) 0.0230(2) 0.0190(2) -0.00035(18) 0.00151(17) -0.00084(18)
N1 0.0262(8) 0.0273(8) 0.0201(8) -0.0016(6) 0.0019(6) -0.0027(6)
C1 0.0345(11) 0.0383(12) 0.0175(9) -0.0001(8) 0.0000(8) -0.0031(9)
C2 0.0355(12) 0.0604(16) 0.0279(11) 0.0025(11) -0.0072(9) -0.0022(11)
C3 0.0396(12) 0.0408(12) 0.0227(10) 0.0049(9) 0.0022(9) -0.0049(10)
C4 0.0390(12) 0.0267(10) 0.0250(10) -0.0057(8) 0.0068(9) -0.0031(8)
C5 0.0628(18) 0.0410(14) 0.0368(13) -0.0139(11) 0.0015(12) -0.0152(12)
C6 0.0465(14) 0.0380(12) 0.0344(12) -0.0025(10) 0.0155(10) 0.0061(10)
C7 0.0321(10) 0.0244(9) 0.0241(9) 0.0025(7) -0.0031(8) -0.0026(8)
C8 0.0361(12) 0.0343(12) 0.0480(14) -0.0140(11) 0.0051(10) -0.0045(10)
C9 0.0501(15) 0.0353(12) 0.0380(13) -0.0097(10) 0.0043(11) -0.0119(11)
C10 0.0371(12) 0.0325(12) 0.0421(13) 0.0012(10) -0.0058(10) -0.0074(9)
C11 0.0330(12) 0.0429(14) 0.0577(17) -0.0129(12) -0.0120(11) 0.0013(10)
C12 0.0285(11) 0.0385(12) 0.0392(12) -0.0086(10) -0.0048(9) 0.0017(9)
C13 0.0262(10) 0.0571(15) 0.0310(11) 0.0047(10) 0.0039(9) 0.0131(10)
C14 0.0320(14) 0.095(3) 0.075(2) -0.048(2) 0.0062(14) -0.0032(15)
C15 0.0312(15) 0.153(4) 0.064(2) -0.053(3) 0.0058(14) 0.0017(19)
C16 0.0278(11) 0.0603(17) 0.0450(15) -0.0045(12) 0.0048(10) 0.0032(11)
C17 0.0453(17) 0.068(2) 0.090(3) -0.016(2) 0.0233(17) -0.0122(15)
C18 0.0377(14) 0.0618(19) 0.070(2) -0.0295(16) 0.0162(14) -0.0110(13)
C19 0.0243(9) 0.0294(10) 0.0223(9) 0.0020(7) 0.0021(7) -0.0007(8)
C20 0.0271(10) 0.0389(12) 0.0369(12) -0.0029(10) 0.0003(9) -0.0057(9)
C21 0.0242(11) 0.0636(18) 0.0577(17) -0.0062(14) -0.0009(11) -0.0060(11)
C22 0.0275(12) 0.070(2) 0.0552(17) -0.0010(15) 0.0026(11) 0.0113(12)
C23 0.0384(13) 0.0440(14) 0.0514(15) 0.0048(12) 0.0075(11) 0.0141(11)
C24 0.0315(11) 0.0301(11) 0.0385(12) 0.0028(9) 0.0053(9) 0.0028(9)
C25 0.0245(9) 0.0272(9) 0.0233(9) -0.0017(7) 0.0061(7) -0.0020(7)
C26 0.0289(11) 0.0451(13) 0.0304(11) 0.0047(9) 0.0000(9) -0.0087(9)
C27 0.0309(12) 0.0554(16) 0.0388(13) -0.0027(11) 0.0013(10) -0.0153(11)
C28 0.0331(11) 0.0348(12) 0.0418(13) -0.0062(10) 0.0142(10) -0.0103(9)
C29 0.0387(12) 0.0288(11) 0.0364(12) 0.0033(9) 0.0098(10) -0.0023(9)
C30 0.0300(10) 0.0305(10) 0.0264(10) 0.0009(8) 0.0044(8) -0.0031(8)
B1 0.0204(9) 0.0266(10) 0.0198(10) -0.0001(8) 0.0003(7) -0.0018(8)

loop_
_atom_type_symbol
_atom_type_description
_atom_type_scat_dispersion_real
_atom_type_scat_dispersion_imag
_atom_type_scat_source
C C 0.0033 0.0016 'International Tables Vol C Tables 4.2.6.8 and 6.1.1.4'
H H 0.0000 0.0000 'International Tables Vol C Tables 4.2.6.8 and 6.1.1.4'
B B 0.0013 0.0007 'International Tables Vol C Tables 4.2.6.8 and 6.1.1.4'
N N 0.0061 0.0033 'International Tables Vol C Tables 4.2.6.8 and 6.1.1.4'
P P 0.1023 0.0942 'International Tables Vol C Tables 4.2.6.8 and 6.1.1.4'

loop_
_geom_angle_atom_site_label_1
_geom_angle_atom_site_label_2
_geom_angle_atom_site_label_3
_geom_angle
C7 P1 B1 99.57(9)
C13 P1 C7 106.64(11)
C13 P1 B1 97.36(11)
C19 P2 B1 105.01(9)
C25 P2 C19 103.84(9)
C25 P2 B1 106.79(9)
C4 N1 C1 112.32(16)
B1 N1 C1 125.29(18)
B1 N1 C4 122.28(18)
N1 C1 H1 106.3
N1 C1 C2 112.14(18)
N1 C1 C3 112.66(17)
C2 C1 H1 106.3
C3 C1 H1 106.3
C3 C1 C2 112.5(2)
C1 C2 H2A 109.5
C1 C2 H2B 109.5
C1 C2 H2C 109.5
H2A C2 H2B 109.5
H2A C2 H2C 109.5
H2B C2 H2C 109.5
C1 C3 H3A 109.5
C1 C3 H3B 109.5
C1 C3 H3C 109.5
H3A C3 H3B 109.5
H3A C3 H3C 109.5
H3B C3 H3C 109.5
N1 C4 H4 106.9
N1 C4 C5 113.1(2)
N1 C4 C6 110.96(18)
C5 C4 H4 106.9
C6 C4 H4 106.9
C6 C4 C5 111.8(2)
C4 C5 H5A 109.5
C4 C5 H5B 109.5
C4 C5 H5C 109.5
H5A C5 H5B 109.5
H5A C5 H5C 109.5
H5B C5 H5C 109.5
C4 C6 H6A 109.5
C4 C6 H6B 109.5
C4 C6 H6C 109.5
H6A C6 H6B 109.5
H6A C6 H6C 109.5
H6B C6 H6C 109.5
P1 C7 H7 109.3
C8 C7 P1 112.08(16)
C8 C7 H7 109.3
C8 C7 C12 108.42(18)
C12 C7 P1 108.52(15)
C12 C7 H7 109.3
C7 C8 H8A 109.3
C7 C8 H8B 109.3
C7 C8 C9 111.6(2)
H8A C8 H8B 108.0
C9 C8 H8A 109.3
C9 C8 H8B 109.3
C8 C9 H9A 109.3
C8 C9 H9B 109.3
H9A C9 H9B 107.9
C10 C9 C8 111.8(2)
C10 C9 H9A 109.3
C10 C9 H9B 109.3
C9 C10 H10A 109.6
C9 C10 H10B 109.6
C9 C10 C11 110.5(2)
H10A C10 H10B 108.1
C11 C10 H10A 109.6
C11 C10 H10B 109.6
C10 C11 H11A 109.4
C10 C11 H11B 109.4
C10 C11 C12 111.3(2)
H11A C11 H11B 108.0
C12 C11 H11A 109.4
C12 C11 H11B 109.4
C7 C12 H12A 109.2
C7 C12 H12B 109.2
C11 C12 C7 112.2(2)
C11 C12 H12A 109.2
C11 C12 H12B 109.2
H12A C12 H12B 107.9
P1 C13 H13 107.6
C14 C13 P1 117.1(2)
C14 C13 H13 107.6
C14 C13 C18 110.0(2)
C18 C13 P1 106.57(18)
C18 C13 H13 107.6
C13 C14 H14A 108.5
C13 C14 H14B 108.5
C13 C14 C15 115.2(3)
H14A C14 H14B 107.5
C15 C14 H14A 108.5
C15 C14 H14B 108.5
C14 C15 H15A 109.0
C14 C15 H15B 109.0
H15A C15 H15B 107.8
C16 C15 C14 113.0(3)
C16 C15 H15A 109.0
C16 C15 H15B 109.0
C15 C16 H16A 109.3
C15 C16 H16B 109.3
C15 C16 C17 111.6(3)
H16A C16 H16B 108.0
C17 C16 H16A 109.3
C17 C16 H16B 109.3
C16 C17 H17A 109.5
C16 C17 H17B 109.5
C16 C17 C18 110.8(3)
H17A C17 H17B 108.1
C18 C17 H17A 109.5
C18 C17 H17B 109.5
C13 C18 H18A 108.8
C13 C18 H18B 108.8
C17 C18 C13 113.7(3)
C17 C18 H18A 108.8
C17 C18 H18B 108.8
H18A C18 H18B 107.7
C20 C19 P2 115.62(17)
C24 C19 P2 126.50(17)
C24 C19 C20 117.9(2)
C19 C20 H20 119.3
C21 C20 C19 121.4(2)
C21 C20 H20 119.3
C20 C21 H21 120.0
C22 C21 C20 120.0(3)
C22 C21 H21 120.0
C21 C22 H22 120.1
C21 C22 C23 119.7(2)
C23 C22 H22 120.1
C22 C23 H23 119.9
C22 C23 C24 120.2(3)
C24 C23 H23 119.9
C19 C24 C23 120.8(2)
C19 C24 H24 119.6
C23 C24 H24 119.6
C26 C25 P2 123.31(17)
C26 C25 C30 117.8(2)
C30 C25 P2 118.52(16)
C25 C26 H26 119.5
C27 C26 C25 120.9(2)
C27 C26 H26 119.5
C26 C27 H27 119.8
C28 C27 C26 120.4(2)
C28 C27 H27 119.8
C27 C28 H28 120.3
C29 C28 C27 119.4(2)
C29 C28 H28 120.3
C28 C29 H29 119.8
C28 C29 C30 120.3(2)
C30 C29 H29 119.8
C25 C30 H30 119.5
C29 C30 C25 121.1(2)
C29 C30 H30 119.5
P1 B1 P2 112.83(11)
N1 B1 P1 123.15(16)
N1 B1 P2 124.02(16)

loop_
_geom_bond_atom_site_label_1
_geom_bond_atom_site_label_2
_geom_bond_distance
P1 C7 1.876(2)
P1 C13 1.873(2)
P1 B1 1.985(2)
P2 C19 1.846(2)
P2 C25 1.834(2)
P2 B1 2.004(2)
N1 C1 1.501(3)
N1 C4 1.486(3)
N1 B1 1.392(3)
C1 H1 1.0000
C1 C2 1.521(3)
C1 C3 1.518(3)
C2 H2A 0.9800
C2 H2B 0.9800
C2 H2C 0.9800
C3 H3A 0.9800
C3 H3B 0.9800
C3 H3C 0.9800
C4 H4 1.0000
C4 C5 1.530(3)
C4 C6 1.530(3)
C5 H5A 0.9800
C5 H5B 0.9800
C5 H5C 0.9800
C6 H6A 0.9800
C6 H6B 0.9800
C6 H6C 0.9800
C7 H7 1.0000
C7 C8 1.528(3)
C7 C12 1.532(3)
C8 H8A 0.9900
C8 H8B 0.9900
C8 C9 1.532(4)
C9 H9A 0.9900
C9 H9B 0.9900
C9 C10 1.509(4)
C10 H10A 0.9900
C10 H10B 0.9900
C10 C11 1.524(4)
C11 H11A 0.9900
C11 H11B 0.9900
C11 C12 1.532(3)
C12 H12A 0.9900
C12 H12B 0.9900
C13 H13 1.0000
C13 C14 1.486(4)
C13 C18 1.547(4)
C14 H14A 0.9900
C14 H14B 0.9900
C14 C15 1.496(4)
C15 H15A 0.9900
C15 H15B 0.9900
C15 C16 1.494(4)
C16 H16A 0.9900
C16 H16B 0.9900
C16 C17 1.513(4)
C17 H17A 0.9900
C17 H17B 0.9900
C17 C18 1.523(4)
C18 H18A 0.9900
C18 H18B 0.9900
C19 C20 1.397(3)
C19 C24 1.391(3)
C20 H20 0.9500
C20 C21 1.385(3)
C21 H21 0.9500
C21 C22 1.379(4)
C22 H22 0.9500
C22 C23 1.385(4)
C23 H23 0.9500
C23 C24 1.392(3)
C24 H24 0.9500
C25 C26 1.396(3)
C25 C30 1.400(3)
C26 H26 0.9500
C26 C27 1.392(3)
C27 H27 0.9500
C27 C28 1.386(4)
C28 H28 0.9500
C28 C29 1.383(4)
C29 H29 0.9500
C29 C30 1.391(3)
C30 H30 0.9500

loop_
_geom_torsion_atom_site_label_1
_geom_torsion_atom_site_label_2
_geom_torsion_atom_site_label_3
_geom_torsion_atom_site_label_4
_geom_torsion
P1 C7 C8 C9 -176.37(17)
P1 C7 C12 C11 178.40(18)
P1 C13 C14 C15 170.8(3)
P1 C13 C18 C17 -177.8(3)
P2 C19 C20 C21 -179.0(2)
P2 C19 C24 C23 179.5(2)
P2 C25 C26 C27 -173.2(2)
P2 C25 C30 C29 174.85(17)
C1 N1 C4 C5 -57.0(2)
C1 N1 C4 C6 69.5(2)
C1 N1 B1 P1 3.8(3)
C1 N1 B1 P2 -175.58(15)
C4 N1 C1 C2 114.1(2)
C4 N1 C1 C3 -117.8(2)
C4 N1 B1 P1 179.74(15)
C4 N1 B1 P2 0.3(3)
C7 P1 C13 C14 51.8(3)
C7 P1 C13 C18 175.39(19)
C7 C8 C9 C10 57.7(3)
C8 C7 C12 C11 56.4(3)
C8 C9 C10 C11 -55.3(3)
C9 C10 C11 C12 54.5(3)
C10 C11 C12 C7 -56.3(3)
C12 C7 C8 C9 -56.6(3)
C13 P1 C7 C8 -73.76(19)
C13 P1 C7 C12 166.54(16)
C13 C14 C15 C16 -52.4(5)
C14 C13 C18 C17 -49.9(4)
C14 C15 C16 C17 53.5(5)
C15 C16 C17 C18 -54.0(5)
C16 C17 C18 C13 53.2(4)
C18 C13 C14 C15 49.0(5)
C19 P2 C25 C26 -128.01(19)
C19 P2 C25 C30 58.92(18)
C19 C20 C21 C22 -1.2(4)
C20 C19 C24 C23 -1.9(3)
C20 C21 C22 C23 -0.2(5)
C21 C22 C23 C24 0.5(5)
C22 C23 C24 C19 0.6(4)
C24 C19 C20 C21 2.3(4)
C25 P2 C19 C20 -169.89(17)
C25 P2 C19 C24 8.7(2)
C25 C26 C27 C28 -1.0(4)
C26 C25 C30 C29 1.4(3)
C26 C27 C28 C29 1.0(4)
C27 C28 C29 C30 0.3(4)
C28 C29 C30 C25 -1.5(3)
C30 C25 C26 C27 -0.1(3)
B1 P1 C7 C8 -174.47(17)
B1 P1 C7 C12 65.83(16)
B1 P1 C13 C14 154.2(2)
B1 P1 C13 C18 -82.3(2)
B1 P2 C19 C20 78.14(18)
B1 P2 C19 C24 -103.3(2)
B1 P2 C25 C26 -17.3(2)
B1 P2 C25 C30 169.59(16)
B1 N1 C1 C2 -69.6(3)
B1 N1 C1 C3 58.5(3)
B1 N1 C4 C5 126.6(2)
B1 N1 C4 C6 -106.9(2)
